data_7701013
loop_
_publ_author_name
'Mihaly, Joseph J.'
'Stewart, David J.'
'Grusenmeyer, Tod A.'
'Phillips, Alexis T.'
'Haley, Joy E.'
'Zeller, Matthias'
'Gray, Thomas G.'

_publ_section_title
;
 Photophysical properties of organogold(i) complexes bearing a
 benzothiazole-2,7-fluorenyl moiety: selection of ancillary ligand
 influences white light emission.
;
_journal_issue 42
_journal_name_full 'Dalton transactions (Cambridge, England : 2003)'
_journal_page_first 15917
_journal_page_last 15927
_journal_paper_doi 10.1039/c9dt02312g
_journal_volume 48
_journal_year 2019
_chemical_formula_moiety 'C51 H56 Au N3 S, 1.11(C6 H6), 0.39(C5 H12)'
_chemical_formula_sum 'C59.61 H67.34 Au N3 S'
_chemical_formula_weight 1054.85
_space_group_crystal_system triclinic
_space_group_IT_number 2
_space_group_name_Hall '-P 1'
_space_group_name_H-M_alt 'P -1'
_symmetry_space_group_name_Hall '-P 1'
_symmetry_space_group_name_H-M 'P -1'
_atom_sites_solution_hydrogens geom
_atom_sites_solution_primary direct
_atom_sites_solution_secondary difmap
_audit_creation_method SHELXL-2018/3
_audit_update_record
;
2019-05-21 deposited with the CCDC.    2019-09-03 downloaded from the CCDC.
;
_cell_angle_alpha 91.478(2)
_cell_angle_beta 98.399(2)
_cell_angle_gamma 114.388(2)
_cell_formula_units_Z 4
_cell_length_a 14.8591(8)
_cell_length_b 15.9180(8)
_cell_length_c 24.8004(14)
_cell_measurement_reflns_used 9912
_cell_measurement_temperature 150(2)
_cell_measurement_theta_max 33.2602
_cell_measurement_theta_min 2.4810
_cell_volume 5261.1(5)
_computing_cell_refinement 'SAINT V8.38A (Bruker, 2016)'
_computing_data_collection 'Apex3 v2018.1-0 (Bruker, 2018)'
_computing_data_reduction 'SAINT V8.38A (Bruker, 2016)'
_computing_structure_refinement
;  
SHELXL-2018/3 (Sheldrick, 2015, 2018), 
SHELXLE Rev946 (H\"ubschle et al., 2011)
;
_computing_structure_solution 'SHELXS-97 (Sheldrick, 2008)'
_diffrn_ambient_temperature 150(2)
_diffrn_detector_area_resol_mean 10.4167
_diffrn_measured_fraction_theta_full 0.995
_diffrn_measured_fraction_theta_max 0.980
_diffrn_measurement_device_type 'Bruker AXS D8 Quest CMOS diffractometer'
_diffrn_measurement_method 'omega and phi scans'
_diffrn_radiation_monochromator 'Triumph curved graphite crystal'
_diffrn_radiation_type MoK\a
_diffrn_radiation_wavelength 0.71073
_diffrn_reflns_av_R_equivalents 0.0414
_diffrn_reflns_av_unetI/netI 0.0411
_diffrn_reflns_Laue_measured_fraction_full 0.995
_diffrn_reflns_Laue_measured_fraction_max 0.980
_diffrn_reflns_limit_h_max 22
_diffrn_reflns_limit_h_min -22
_diffrn_reflns_limit_k_max 24
_diffrn_reflns_limit_k_min -24
_diffrn_reflns_limit_l_max 38
_diffrn_reflns_limit_l_min -38
_diffrn_reflns_number 127152
_diffrn_reflns_point_group_measured_fraction_full 0.995
_diffrn_reflns_point_group_measured_fraction_max 0.980
_diffrn_reflns_theta_full 25.242
_diffrn_reflns_theta_max 33.289
_diffrn_reflns_theta_min 2.205
_diffrn_source 'fine focus sealed tube X-ray source'
_diffrn_source_current '30 mA'
_diffrn_source_voltage '50 kV'
_exptl_absorpt_coefficient_mu 2.875
_exptl_absorpt_correction_T_max 0.7465
_exptl_absorpt_correction_T_min 0.5319
_exptl_absorpt_correction_type multi-scan
_exptl_absorpt_process_details
;
 SADABS 2016/2: Krause, L., Herbst-Irmer, R., Sheldrick G.M. & Stalke D.,
 J. Appl. Cryst. 48 (2015) 3-10
;
_exptl_crystal_colour yellow
_exptl_crystal_density_diffrn 1.332
_exptl_crystal_description plate
_exptl_crystal_F_000 2164
_exptl_crystal_size_max 0.480
_exptl_crystal_size_mid 0.460
_exptl_crystal_size_min 0.220
_refine_diff_density_max 2.798
_refine_diff_density_min -1.996
_refine_diff_density_rms 0.119
_refine_ls_extinction_method none
_refine_ls_goodness_of_fit_ref 1.042
_refine_ls_hydrogen_treatment constr
_refine_ls_matrix_type full
_refine_ls_number_parameters 1270
_refine_ls_number_reflns 39788
_refine_ls_number_restraints 294
_refine_ls_restrained_S_all 1.041
_refine_ls_R_factor_all 0.0540
_refine_ls_R_factor_gt 0.0346
_refine_ls_shift/su_max 0.004
_refine_ls_shift/su_mean 0.000
_refine_ls_structure_factor_coef Fsqd
_refine_ls_weighting_details 'w=1/[\s^2^(Fo^2^)+(0.0446P)^2^+3.4551P] where P=(Fo^2^+2Fc^2^)/3'
_refine_ls_weighting_scheme calc
_refine_ls_wR_factor_gt 0.0871
_refine_ls_wR_factor_ref 0.0948
_reflns_Friedel_coverage 0.000
_reflns_number_gt 30231
_reflns_number_total 39788
_reflns_threshold_expression 'I > 2\s(I)'
_cod_data_source_file c9dt02312g2.cif
_cod_data_source_block jjm_1_282_0m
_cod_depositor_comments 'Adding full bibliography for 7701011--7701013.cif.'
_cod_database_code 7701013
_shelx_shelxl_version_number 2018/3
_shelx_space_group_comment
;
The symmetry employed for this shelxl refinement is uniquely defined
by the following loop, which should always be used as a source of
symmetry information in preference to the above space-group names.
They are only intended as comments.
;
_shelx_estimated_absorpt_t_min 0.339
_shelx_estimated_absorpt_t_max 0.570

loop_
_space_group_symop_operation_xyz
'x, y, z'
'-x, -y, -z'

loop_
_atom_site_label
_atom_site_type_symbol
_atom_site_fract_x
_atom_site_fract_y
_atom_site_fract_z
_atom_site_U_iso_or_equiv
_atom_site_adp_type
_atom_site_occupancy
_atom_site_site_symmetry_order
_atom_site_calc_flag
_atom_site_refinement_flags_posn
_atom_site_refinement_flags_adp
_atom_site_refinement_flags_occupancy
_atom_site_disorder_assembly
_atom_site_disorder_group
Au1A Au 0.01898(2) 0.09568(2) 0.16324(2) 0.02478(3) Uani 1 1 d . . . . .
S1A S 0.35245(7) 0.82005(5) -0.00540(3) 0.03902(16) Uani 1 1 d . . . . .
N1A N 0.42781(19) 0.70610(17) -0.03170(11) 0.0365(5) Uani 1 1 d . . . . .
N2A N -0.03231(16) -0.07019(14) 0.23256(8) 0.0226(4) Uani 1 1 d . . . . .
N3A N -0.07942(16) -0.11492(14) 0.14686(8) 0.0225(4) Uani 1 1 d . . . . .
C1A C 0.1877(2) 0.35950(18) 0.10612(12) 0.0319(5) Uani 1 1 d . . . . .
C2A C 0.1604(2) 0.27598(19) 0.12888(12) 0.0331(6) Uani 1 1 d . . . . .
H2A H 0.209092 0.252162 0.138196 0.040 Uiso 1 1 calc R U . . .
C3A C 0.0618(2) 0.22535(17) 0.13855(10) 0.0288(5) Uani 1 1 d . . . . .
C4A C -0.0054(2) 0.26575(18) 0.12435(11) 0.0298(5) Uani 1 1 d . . . . .
H4A H -0.072469 0.233511 0.130211 0.036 Uiso 1 1 calc R U . . .
C5A C 0.0210(2) 0.35061(18) 0.10211(11) 0.0296(5) Uani 1 1 d . . . . .
H5A H -0.026770 0.375639 0.093485 0.036 Uiso 1 1 calc R U . . .
C6A C 0.1186(2) 0.39765(17) 0.09288(11) 0.0275(5) Uani 1 1 d . . . . .
C7A C 0.1688(2) 0.48473(18) 0.06877(11) 0.0289(5) Uani 1 1 d . . . . .
C8A C 0.1332(2) 0.54804(18) 0.04794(11) 0.0303(5) Uani 1 1 d . . . . .
H8A H 0.066275 0.539093 0.049042 0.036 Uiso 1 1 calc R U . . .
C9A C 0.1976(2) 0.62431(18) 0.02558(11) 0.0321(6) Uani 1 1 d . . . . .
H9A H 0.174583 0.668416 0.011875 0.038 Uiso 1 1 calc R U . . .
C10A C 0.2958(2) 0.63733(17) 0.02289(11) 0.0304(5) Uani 1 1 d . . . . .
C11A C 0.3317(2) 0.57410(19) 0.04451(13) 0.0346(6) Uani 1 1 d . . . . .
H11A H 0.398629 0.582955 0.043337 0.042 Uiso 1 1 calc R U . . .
C12A C 0.2684(2) 0.49899(18) 0.06746(13) 0.0333(6) Uani 1 1 d . . . . .
C13A C 0.2891(2) 0.4203(2) 0.09127(15) 0.0407(7) Uani 1 1 d . . . . .
C14A C 0.3719(3) 0.4540(3) 0.1423(2) 0.0649(13) Uani 1 1 d . . . . .
H14A H 0.379461 0.399460 0.156687 0.078 Uiso 1 1 calc R U . . .
H14B H 0.436023 0.494071 0.130841 0.078 Uiso 1 1 calc R U . . .
C15A C 0.3549(4) 0.5075(3) 0.1885(2) 0.0782(16) Uani 1 1 d . . . . .
H15A H 0.349717 0.563047 0.175300 0.117 Uiso 1 1 calc R U . . .
H15B H 0.411420 0.525632 0.218942 0.117 Uiso 1 1 calc R U . . .
H15C H 0.292745 0.468151 0.201129 0.117 Uiso 1 1 calc R U . . .
C16A C 0.3164(3) 0.3687(2) 0.04755(19) 0.0564(11) Uani 1 1 d . . . . .
H16A H 0.385778 0.407674 0.042263 0.068 Uiso 1 1 calc R U . . .
H16B H 0.315789 0.310916 0.061711 0.068 Uiso 1 1 calc R U . . .
C17A C 0.2491(4) 0.3442(3) -0.0071(2) 0.0695(13) Uani 1 1 d . . . . .
H17A H 0.179531 0.308179 -0.002326 0.083 Uiso 1 1 calc R U . . .
H17B H 0.268905 0.307300 -0.031018 0.083 Uiso 1 1 calc R U . . .
H17C H 0.254780 0.401055 -0.023582 0.083 Uiso 1 1 calc R U . . .
C18A C 0.3614(2) 0.71346(18) -0.00501(11) 0.0309(5) Uani 1 1 d . . . . .
C19A C 0.4769(2) 0.7880(2) -0.05513(12) 0.0363(6) Uani 1 1 d . . . . .
C20A C 0.5492(3) 0.8018(3) -0.08766(15) 0.0486(8) Uani 1 1 d . . . . .
H20A H 0.569048 0.753886 -0.095785 0.058 Uiso 1 1 calc R U . . .
C21A C 0.5917(3) 0.8866(3) -0.10790(17) 0.0585(10) Uani 1 1 d . . . . .
H21A H 0.641886 0.897221 -0.129902 0.070 Uiso 1 1 calc R U . . .
C22A C 0.5626(3) 0.9573(3) -0.09685(16) 0.0549(10) Uani 1 1 d . . . . .
H22A H 0.593347 1.015088 -0.111312 0.066 Uiso 1 1 calc R U . . .
C23A C 0.4903(3) 0.9443(2) -0.06541(14) 0.0453(8) Uani 1 1 d . . . . .
H23A H 0.470226 0.992218 -0.057967 0.054 Uiso 1 1 calc R U . . .
C24A C 0.4469(2) 0.8584(2) -0.04456(12) 0.0355(6) Uani 1 1 d . . . . .
C25A C -0.03033(18) -0.03724(17) 0.18256(9) 0.0227(4) Uani 1 1 d . . . . .
C26A C -0.0827(2) -0.16519(17) 0.22839(10) 0.0266(5) Uani 1 1 d . . . . .
H26A H -0.094226 -0.203179 0.257849 0.032 Uiso 1 1 calc R U . . .
C27A C -0.1127(2) -0.19415(17) 0.17454(10) 0.0271(5) Uani 1 1 d . . . . .
H27A H -0.149300 -0.256308 0.158674 0.032 Uiso 1 1 calc R U . . .
C28A C 0.0098(2) -0.01200(17) 0.28361(10) 0.0258(5) Uani 1 1 d . . . . .
C29A C 0.1085(2) 0.0082(2) 0.30677(11) 0.0313(5) Uani 1 1 d . . . . .
C30A C 0.1472(2) 0.0629(2) 0.35685(12) 0.0403(7) Uani 1 1 d . . . . .
H30A H 0.214284 0.078268 0.373838 0.048 Uiso 1 1 calc R U . . .
C31A C 0.0886(3) 0.0950(2) 0.38185(12) 0.0413(7) Uani 1 1 d . . . . .
H31A H 0.115492 0.131131 0.416210 0.050 Uiso 1 1 calc R U . . .
C32A C -0.0084(3) 0.0751(2) 0.35761(11) 0.0365(6) Uani 1 1 d . . . . .
H32A H -0.047171 0.098582 0.375055 0.044 Uiso 1 1 calc R U . . .
C33A C -0.0501(2) 0.02050(19) 0.30745(10) 0.0295(5) Uani 1 1 d . . . . .
C34A C 0.1746(2) -0.0248(2) 0.27910(12) 0.0380(6) Uani 1 1 d . . . . .
H34A H 0.130441 -0.071381 0.247872 0.046 Uiso 1 1 calc R U . . .
C35A C 0.2239(3) -0.0727(3) 0.31726(15) 0.0485(8) Uani 1 1 d . . . . .
H35A H 0.173374 -0.118216 0.335504 0.073 Uiso 1 1 calc R U . . .
H35B H 0.276386 -0.026520 0.344815 0.073 Uiso 1 1 calc R U . . .
H35C H 0.253673 -0.104155 0.296083 0.073 Uiso 1 1 calc R U . . .
C36A C 0.2518(3) 0.0549(3) 0.2553(2) 0.0668(12) Uani 1 1 d . . . . .
H36A H 0.288635 0.031293 0.234221 0.100 Uiso 1 1 calc R U . . .
H36B H 0.298725 0.100258 0.285165 0.100 Uiso 1 1 calc R U . . .
H36C H 0.217672 0.084699 0.231334 0.100 Uiso 1 1 calc R U . . .
C37A C -0.1574(2) -0.0019(2) 0.28127(12) 0.0351(6) Uani 1 1 d . . . . .
H37A H -0.170504 -0.036211 0.244547 0.042 Uiso 1 1 calc R U . . .
C38A C -0.2313(3) -0.0656(3) 0.31531(16) 0.0494(8) Uani 1 1 d . . . . .
H38A H -0.299872 -0.087215 0.295015 0.074 Uiso 1 1 calc R U . . .
H38B H -0.225404 -0.031338 0.350037 0.074 Uiso 1 1 calc R U . . .
H38C H -0.216134 -0.118938 0.322671 0.074 Uiso 1 1 calc R U . . .
C39A C -0.1734(3) 0.0854(3) 0.2724(2) 0.0675(12) Uani 1 1 d . . . . .
H39A H -0.126676 0.123717 0.249503 0.101 Uiso 1 1 calc R U . . .
H39B H -0.161370 0.120268 0.307846 0.101 Uiso 1 1 calc R U . . .
H39C H -0.242469 0.068360 0.254138 0.101 Uiso 1 1 calc R U . . .
C40A C -0.0922(2) -0.11340(17) 0.08803(10) 0.0252(5) Uani 1 1 d . . . . .
C41A C -0.0267(2) -0.13377(18) 0.06027(10) 0.0293(5) Uani 1 1 d . . . . .
C42A C -0.0376(3) -0.1290(2) 0.00366(11) 0.0390(7) Uani 1 1 d . . . . .
H42A H 0.006066 -0.141554 -0.016332 0.047 Uiso 1 1 calc R U . . .
C43A C -0.1115(3) -0.1061(2) -0.02363(11) 0.0417(7) Uani 1 1 d . . . . .
H43A H -0.117125 -0.101644 -0.061990 0.050 Uiso 1 1 calc R U . . .
C44A C -0.1773(3) -0.0897(2) 0.00480(11) 0.0372(6) Uani 1 1 d . . . . .
H44A H -0.229000 -0.076226 -0.014675 0.045 Uiso 1 1 calc R U . . .
C45A C -0.1692(2) -0.09267(19) 0.06162(11) 0.0300(5) Uani 1 1 d . . . . .
C46A C 0.0537(3) -0.1590(2) 0.09011(12) 0.0376(7) Uani 1 1 d . . . . .
H46A H 0.030575 -0.185185 0.124387 0.045 Uiso 1 1 calc R U . . .
C47A C 0.1522(3) -0.0733(3) 0.1076(2) 0.0662(12) Uani 1 1 d . . . . .
H47A H 0.180632 -0.048744 0.075070 0.099 Uiso 1 1 calc R U . . .
H47B H 0.199432 -0.089990 0.131628 0.099 Uiso 1 1 calc R U . . .
H47C H 0.139688 -0.026015 0.127218 0.099 Uiso 1 1 calc R U . . .
C48A C 0.0686(4) -0.2335(3) 0.05780(19) 0.0724(14) Uani 1 1 d . . . . .
H48A H 0.003589 -0.286119 0.045555 0.109 Uiso 1 1 calc R U . . .
H48B H 0.113124 -0.254199 0.081162 0.109 Uiso 1 1 calc R U . . .
H48C H 0.098675 -0.208051 0.025888 0.109 Uiso 1 1 calc R U . . .
C49A C -0.2437(2) -0.0758(2) 0.09070(13) 0.0392(7) Uani 1 1 d . . . . .
H49A H -0.228331 -0.082838 0.130508 0.047 Uiso 1 1 calc R U . . .
C50A C -0.3496(3) -0.1458(3) 0.0680(2) 0.0632(11) Uani 1 1 d . . . . .
H50A H -0.366498 -0.137840 0.029311 0.095 Uiso 1 1 calc R U . . .
H50B H -0.396536 -0.136062 0.088586 0.095 Uiso 1 1 calc R U . . .
H50C H -0.354300 -0.208587 0.071332 0.095 Uiso 1 1 calc R U . . .
C51A C -0.2374(3) 0.0212(3) 0.0846(2) 0.0766(15) Uani 1 1 d . . . . .
H51A H -0.259884 0.026549 0.046246 0.115 Uiso 1 1 calc R U . . .
H51B H -0.167841 0.066799 0.096295 0.115 Uiso 1 1 calc R U . . .
H51C H -0.280354 0.032802 0.107484 0.115 Uiso 1 1 calc R U . . .
Au1B Au 0.92175(2) 0.54633(2) 0.33830(2) 0.02332(2) Uani 1 1 d . . . . .
S1B S 0.66323(5) 1.06372(4) 0.53311(3) 0.02820(12) Uani 1 1 d . . . . .
N3B N 0.96879(17) 0.41942(15) 0.26249(8) 0.0261(4) Uani 1 1 d . . . . .
N2B N 1.02806(15) 0.41835(14) 0.34632(8) 0.0214(4) Uani 1 1 d . . . . .
N1B N 0.57294(18) 0.89723(15) 0.56067(10) 0.0301(5) Uani 1 1 d . . . . .
C1B C 0.77629(19) 0.69089(18) 0.41646(10) 0.0256(5) Uani 1 1 d . . . . .
C2B C 0.7944(2) 0.62270(18) 0.39030(11) 0.0270(5) Uani 1 1 d . . . . .
H2B H 0.746695 0.559974 0.387585 0.032 Uiso 1 1 calc R U . . .
C3B C 0.8826(2) 0.64474(18) 0.36762(10) 0.0256(5) Uani 1 1 d . . . . .
C4B C 0.9487(2) 0.73959(19) 0.37165(10) 0.0281(5) Uani 1 1 d . . . . .
H4B H 1.007698 0.756770 0.355896 0.034 Uiso 1 1 calc R U . . .
C5B C 0.9320(2) 0.80943(19) 0.39759(11) 0.0289(5) Uani 1 1 d . . . . .
H5B H 0.978569 0.872503 0.399631 0.035 Uiso 1 1 calc R U . . .
C6B C 0.8452(2) 0.78405(17) 0.42039(10) 0.0248(5) Uani 1 1 d . . . . .
C7B C 0.8082(2) 0.83967(17) 0.45090(10) 0.0242(4) Uani 1 1 d . . . . .
C8B C 0.8489(2) 0.93477(18) 0.46612(10) 0.0269(5) Uani 1 1 d . . . . .
H8B H 0.911334 0.974898 0.456853 0.032 Uiso 1 1 calc R U . . .
C9B C 0.7959(2) 0.97034(19) 0.49542(12) 0.0313(6) Uani 1 1 d . . . . .
H9B H 0.823499 1.034587 0.507182 0.038 Uiso 1 1 calc R U . . .
C10B C 0.7027(2) 0.91092(17) 0.50712(10) 0.0253(5) Uani 1 1 d . . . . .
C11B C 0.6625(2) 0.81564(18) 0.49246(11) 0.0277(5) Uani 1 1 d . . . . .
H11B H 0.599955 0.775564 0.501635 0.033 Uiso 1 1 calc R U . . .
C12B C 0.7153(2) 0.78042(17) 0.46435(10) 0.0258(5) Uani 1 1 d . . . . .
C13B C 0.6865(2) 0.67992(18) 0.44383(12) 0.0311(5) Uani 1 1 d . . . . .
C14B C 0.5871(3) 0.6362(3) 0.40367(17) 0.0527(10) Uani 1 1 d . . . . .
H14C H 0.574530 0.571864 0.391777 0.063 Uiso 1 1 calc R U . . .
H14D H 0.532392 0.632886 0.423246 0.063 Uiso 1 1 calc R U . . .
C15B C 0.5825(3) 0.6849(3) 0.3552(2) 0.0683(12) Uani 1 1 d . . . . .
H15D H 0.640539 0.694841 0.337669 0.102 Uiso 1 1 calc R U . . .
H15E H 0.583110 0.744908 0.365903 0.102 Uiso 1 1 calc R U . . .
H15F H 0.520637 0.647858 0.329534 0.102 Uiso 1 1 calc R U . . .
C16B C 0.6760(3) 0.6180(2) 0.49167(16) 0.0473(9) Uani 1 1 d . . . . .
H16C H 0.612552 0.607442 0.504567 0.057 Uiso 1 1 calc R U . . .
H16D H 0.670556 0.557110 0.477483 0.057 Uiso 1 1 calc R U . . .
C17B C 0.7595(3) 0.6553(3) 0.53965(15) 0.0513(9) Uani 1 1 d . . . . .
H17D H 0.823882 0.673899 0.526960 0.077 Uiso 1 1 calc R U . . .
H17E H 0.751792 0.607378 0.564862 0.077 Uiso 1 1 calc R U . . .
H17F H 0.757656 0.709242 0.558610 0.077 Uiso 1 1 calc R U . . .
C18B C 0.6440(2) 0.94762(17) 0.53536(10) 0.0254(5) Uani 1 1 d . . . . .
C19B C 0.5270(2) 0.94900(19) 0.58070(11) 0.0290(5) Uani 1 1 d . . . . .
C20B C 0.4471(2) 0.9147(2) 0.60944(13) 0.0367(6) Uani 1 1 d . . . . .
H20B H 0.421606 0.852276 0.618270 0.044 Uiso 1 1 calc R U . . .
C21B C 0.4057(3) 0.9733(2) 0.62487(14) 0.0426(7) Uani 1 1 d . . . . .
H21B H 0.350587 0.950600 0.643913 0.051 Uiso 1 1 calc R U . . .
C22B C 0.4443(3) 1.0655(2) 0.61268(14) 0.0424(7) Uani 1 1 d . . . . .
H22B H 0.414655 1.104432 0.623448 0.051 Uiso 1 1 calc R U . . .
C23B C 0.5244(2) 1.1010(2) 0.58540(13) 0.0366(6) Uani 1 1 d . . . . .
H23B H 0.550593 1.163935 0.577623 0.044 Uiso 1 1 calc R U . . .
C24B C 0.5663(2) 1.04235(18) 0.56941(11) 0.0269(5) Uani 1 1 d . . . . .
C25B C 0.97279(18) 0.45333(16) 0.31394(9) 0.0220(4) Uani 1 1 d . . . . .
C26B C 1.0587(2) 0.36400(18) 0.31548(10) 0.0265(5) Uani 1 1 d . . . . .
H26B H 1.098159 0.332491 0.328995 0.032 Uiso 1 1 calc R U . . .
C27B C 1.0214(2) 0.36471(19) 0.26265(10) 0.0297(5) Uani 1 1 d . . . . .
H27B H 1.029506 0.333891 0.231650 0.036 Uiso 1 1 calc R U . . .
C28B C 1.05960(18) 0.44221(16) 0.40459(9) 0.0215(4) Uani 1 1 d . . . . .
C29B C 1.00848(19) 0.37827(17) 0.43977(10) 0.0240(4) Uani 1 1 d . . . . .
C30B C 1.0402(2) 0.40375(19) 0.49594(10) 0.0289(5) Uani 1 1 d . . . . .
H30B H 1.007318 0.362703 0.521125 0.035 Uiso 1 1 calc R U . . .
C31B C 1.1195(2) 0.4886(2) 0.51535(11) 0.0309(5) Uani 1 1 d . . . . .
H31B H 1.139351 0.505659 0.553673 0.037 Uiso 1 1 calc R U . . .
C32B C 1.1697(2) 0.54825(19) 0.47946(11) 0.0296(5) Uani 1 1 d . . . . .
H32B H 1.224937 0.605193 0.493527 0.035 Uiso 1 1 calc R U . . .
C33B C 1.14097(19) 0.52660(17) 0.42291(10) 0.0248(4) Uani 1 1 d . . . . .
C34B C 0.9231(2) 0.28533(17) 0.41713(11) 0.0301(5) Uani 1 1 d . . . . .
H34B H 0.940679 0.264287 0.383424 0.036 Uiso 1 1 calc R U . . .
C35B C 0.9095(3) 0.2102(2) 0.45678(14) 0.0471(8) Uani 1 1 d . . . . .
H35D H 0.860314 0.150108 0.438298 0.071 Uiso 1 1 calc R U . . .
H35E H 0.885612 0.225383 0.488840 0.071 Uiso 1 1 calc R U . . .
H35F H 0.973840 0.207003 0.468500 0.071 Uiso 1 1 calc R U . . .
C36B C 0.8241(2) 0.2935(2) 0.39987(15) 0.0431(7) Uani 1 1 d . . . . .
H36D H 0.834152 0.342833 0.375453 0.065 Uiso 1 1 calc R U . . .
H36E H 0.801130 0.308225 0.432439 0.065 Uiso 1 1 calc R U . . .
H36F H 0.773537 0.234588 0.380687 0.065 Uiso 1 1 calc R U . . .
C37B C 1.2000(2) 0.59257(19) 0.38466(12) 0.0322(5) Uani 1 1 d . . . . .
H37B H 1.165996 0.566844 0.346223 0.039 Uiso 1 1 calc R U . . .
C38B C 1.2010(3) 0.6882(2) 0.39384(17) 0.0485(8) Uani 1 1 d . . . . .
H38D H 1.236181 0.728174 0.367251 0.073 Uiso 1 1 calc R U . . .
H38E H 1.235488 0.715644 0.431029 0.073 Uiso 1 1 calc R U . . .
H38F H 1.131878 0.682229 0.389122 0.073 Uiso 1 1 calc R U . . .
C39B C 1.3068(3) 0.6003(3) 0.39084(18) 0.0531(9) Uani 1 1 d . . . . .
H39D H 1.304917 0.539427 0.381148 0.080 Uiso 1 1 calc R U . . .
H39E H 1.340471 0.621741 0.428846 0.080 Uiso 1 1 calc R U . . .
H39F H 1.343527 0.644555 0.366494 0.080 Uiso 1 1 calc R U . . .
C40B C 0.9221(2) 0.4410(2) 0.21281(10) 0.0326(6) Uani 1 1 d . . . . .
C41B C 0.9736(3) 0.5253(2) 0.19270(11) 0.0375(7) Uani 1 1 d . . . . .
C42B C 0.9297(3) 0.5405(3) 0.14188(12) 0.0482(9) Uani 1 1 d . . . . .
H42B H 0.962472 0.596986 0.126450 0.058 Uiso 1 1 calc R U . . .
C43B C 0.8399(3) 0.4746(3) 0.11430(13) 0.0542(10) Uani 1 1 d . . . . .
H43B H 0.812647 0.485234 0.079432 0.065 Uiso 1 1 calc R U . . .
C44B C 0.7888(3) 0.3933(3) 0.13642(14) 0.0520(10) Uani 1 1 d . . . . .
H44B H 0.726106 0.349370 0.117007 0.062 Uiso 1 1 calc R U . . .
C45B C 0.8282(3) 0.3745(2) 0.18718(12) 0.0416(7) Uani 1 1 d . . . . .
C46B C 1.0730(3) 0.5973(2) 0.22288(12) 0.0424(7) Uani 1 1 d . . . . .
H46B H 1.079525 0.580747 0.261442 0.051 Uiso 1 1 calc R U . . .
C47B C 1.1584(4) 0.5929(4) 0.2003(3) 0.099(2) Uani 1 1 d . . . . .
H47D H 1.152895 0.529352 0.199654 0.148 Uiso 1 1 calc R U . . .
H47E H 1.221634 0.634680 0.223444 0.148 Uiso 1 1 calc R U . . .
H47F H 1.157057 0.611782 0.163036 0.148 Uiso 1 1 calc R U . . .
C48B C 1.0754(5) 0.6931(3) 0.2257(2) 0.095(2) Uani 1 1 d . . . . .
H48D H 1.069870 0.712572 0.188633 0.143 Uiso 1 1 calc R U . . .
H48E H 1.138650 0.736778 0.247914 0.143 Uiso 1 1 calc R U . . .
H48F H 1.019083 0.692185 0.242318 0.143 Uiso 1 1 calc R U . . .
C49B C 0.7700(3) 0.2886(3) 0.21406(14) 0.0486(8) Uani 1 1 d . . . . .
H49B H 0.819695 0.274177 0.239251 0.058 Uiso 1 1 calc R U . . .
C50B C 0.7083(3) 0.2040(3) 0.17379(18) 0.0616(11) Uani 1 1 d . . . . .
H50D H 0.656777 0.215117 0.149632 0.092 Uiso 1 1 calc R U . . .
H50E H 0.676122 0.150317 0.193863 0.092 Uiso 1 1 calc R U . . .
H50F H 0.752119 0.191780 0.151836 0.092 Uiso 1 1 calc R U . . .
C51B C 0.7029(4) 0.3087(4) 0.2488(2) 0.0781(14) Uani 1 1 d . . . . .
H51D H 0.647892 0.314834 0.224757 0.117 Uiso 1 1 calc R U . . .
H51E H 0.742480 0.366413 0.272476 0.117 Uiso 1 1 calc R U . . .
H51F H 0.675289 0.257570 0.271454 0.117 Uiso 1 1 calc R U . . .
C1 C 0.6518(4) 0.6807(4) 0.2177(3) 0.0840(15) Uani 1 1 d . . . . .
H1 H 0.643950 0.721866 0.243068 0.101 Uiso 1 1 calc R U . . .
C2 C 0.7037(5) 0.6255(5) 0.2363(2) 0.0928(18) Uani 1 1 d . . . . .
H2 H 0.734222 0.632712 0.273568 0.111 Uiso 1 1 calc R U . . .
C3 C 0.7087(5) 0.5622(4) 0.1996(3) 0.0920(18) Uani 1 1 d . . . . .
H3 H 0.738716 0.521771 0.211074 0.110 Uiso 1 1 calc R U . . .
C4 C 0.6688(4) 0.5594(4) 0.1455(3) 0.0779(14) Uani 1 1 d . . . . .
H4 H 0.673778 0.517220 0.119586 0.093 Uiso 1 1 calc R U . . .
C5 C 0.6228(4) 0.6134(4) 0.1274(3) 0.0781(14) Uani 1 1 d . . . . .
H5 H 0.596880 0.609177 0.089553 0.094 Uiso 1 1 calc R U . . .
C6 C 0.6139(4) 0.6740(4) 0.1637(2) 0.0752(14) Uani 1 1 d . . . . .
H6 H 0.581071 0.711757 0.151270 0.090 Uiso 1 1 calc R U . . .
C7 C 0.5314(6) 0.8817(6) 0.1857(3) 0.0818(19) Uani 0.702(5) 1 d . U P A 1
H7 H 0.597020 0.891452 0.180657 0.098 Uiso 0.702(5) 1 calc R U P A 1
C8 C 0.5196(5) 0.9334(5) 0.2249(3) 0.0708(16) Uani 0.702(5) 1 d . U P A 1
H8 H 0.578060 0.979064 0.247052 0.085 Uiso 0.702(5) 1 calc R U P A 1
C9 C 0.4310(5) 0.9247(6) 0.2348(3) 0.0711(16) Uani 0.702(5) 1 d . U P A 1
H9 H 0.425008 0.964288 0.261982 0.085 Uiso 0.702(5) 1 calc R U P A 1
C10 C 0.3431(5) 0.8510(5) 0.2016(3) 0.0676(16) Uani 0.702(5) 1 d . U P A 1
H10 H 0.277935 0.839052 0.208628 0.081 Uiso 0.702(5) 1 calc R U P A 1
C11 C 0.3542(6) 0.7979(5) 0.1595(3) 0.0692(17) Uani 0.702(5) 1 d . U P A 1
H11 H 0.297595 0.751714 0.136474 0.083 Uiso 0.702(5) 1 calc R U P A 1
C12 C 0.4498(5) 0.8149(6) 0.1528(3) 0.0738(17) Uani 0.702(5) 1 d . U P A 1
H12 H 0.459621 0.779547 0.124683 0.089 Uiso 0.702(5) 1 calc R U P A 1
C18 C 0.4481(10) 0.7422(8) 0.2219(5) 0.086(4) Uani 0.298(5) 1 d G U P A 2
H18 H 0.466751 0.692568 0.228533 0.103 Uiso 0.298(5) 1 calc R U P A 2
C19 C 0.4583(9) 0.8046(9) 0.2651(4) 0.082(4) Uani 0.298(5) 1 d G U P A 2
H19 H 0.483854 0.797601 0.301294 0.098 Uiso 0.298(5) 1 calc R U P A 2
C20 C 0.4310(10) 0.8773(8) 0.2554(5) 0.079(3) Uani 0.298(5) 1 d G U P A 2
H20 H 0.437983 0.919911 0.284939 0.094 Uiso 0.298(5) 1 calc R U P A 2
C21 C 0.3936(10) 0.8875(8) 0.2025(5) 0.082(3) Uani 0.298(5) 1 d G U P A 2
H21 H 0.375009 0.937190 0.195823 0.098 Uiso 0.298(5) 1 calc R U P A 2
C22 C 0.3835(10) 0.8251(9) 0.1592(4) 0.080(3) Uani 0.298(5) 1 d G U P A 2
H22 H 0.357905 0.832159 0.123062 0.096 Uiso 0.298(5) 1 calc R U P A 2
C23 C 0.4107(10) 0.7525(8) 0.1690(4) 0.076(3) Uani 0.298(5) 1 d G U P A 2
H23 H 0.403775 0.709847 0.139415 0.091 Uiso 0.298(5) 1 calc R U P A 2
C13 C 0.5838(5) 0.3466(4) 0.4127(3) 0.086(2) Uani 0.780(6) 1 d . U P B 1
H13A H 0.580664 0.396518 0.435116 0.103 Uiso 0.780(6) 1 calc R U P B 1
H13B H 0.654125 0.359601 0.411988 0.103 Uiso 0.780(6) 1 calc R U P B 1
H13C H 0.551478 0.287685 0.428248 0.103 Uiso 0.780(6) 1 calc R U P B 1
C14 C 0.5308(5) 0.3404(6) 0.3556(4) 0.0861(18) Uani 0.780(6) 1 d . U P B 1
H14E H 0.568020 0.397977 0.339138 0.103 Uiso 0.780(6) 1 calc R U P B 1
H14F H 0.532527 0.288282 0.333731 0.103 Uiso 0.780(6) 1 calc R U P B 1
C15 C 0.4282(5) 0.3270(6) 0.3516(3) 0.0802(16) Uani 0.780(6) 1 d . U P B 1
H15G H 0.426303 0.377870 0.374567 0.096 Uiso 0.780(6) 1 calc R U P B 1
H15H H 0.390481 0.268231 0.366872 0.096 Uiso 0.780(6) 1 calc R U P B 1
C16 C 0.3736(5) 0.3239(6) 0.2920(3) 0.0839(18) Uani 0.780(6) 1 d . U P B 1
H16E H 0.410977 0.382317 0.276276 0.101 Uiso 0.780(6) 1 calc R U P B 1
H16F H 0.373518 0.272198 0.268922 0.101 Uiso 0.780(6) 1 calc R U P B 1
C17 C 0.2669(5) 0.3113(6) 0.2910(3) 0.089(2) Uani 0.780(6) 1 d . U P B 1
H17G H 0.231989 0.299561 0.253047 0.134 Uiso 0.780(6) 1 calc R U P B 1
H17H H 0.267094 0.367503 0.308185 0.134 Uiso 0.780(6) 1 calc R U P B 1
H17I H 0.232479 0.258527 0.311268 0.134 Uiso 0.780(6) 1 calc R U P B 1
C24 C 0.4768(15) 0.3115(14) 0.3803(7) 0.089(3) Uani 0.220(6) 1 d G U P B 2
H24 H 0.469472 0.278690 0.412027 0.107 Uiso 0.220(6) 1 calc R U P B 2
C25 C 0.5705(12) 0.3539(14) 0.3649(8) 0.089(4) Uani 0.220(6) 1 d G U P B 2
H25 H 0.627134 0.350147 0.386044 0.107 Uiso 0.220(6) 1 calc R U P B 2
C26 C 0.5812(11) 0.4018(13) 0.3184(8) 0.090(4) Uani 0.220(6) 1 d G U P B 2
H26 H 0.645216 0.430842 0.307880 0.109 Uiso 0.220(6) 1 calc R U P B 2
C27 C 0.4983(14) 0.4073(13) 0.2874(7) 0.095(4) Uani 0.220(6) 1 d G U P B 2
H27 H 0.505637 0.440082 0.255698 0.114 Uiso 0.220(6) 1 calc R U P B 2
C28 C 0.4046(11) 0.3649(15) 0.3029(9) 0.092(4) Uani 0.220(6) 1 d G U P B 2
H28 H 0.347975 0.368626 0.281680 0.110 Uiso 0.220(6) 1 calc R U P B 2
C29 C 0.3939(11) 0.3169(15) 0.3493(9) 0.090(3) Uani 0.220(6) 1 d G U P B 2
H29 H 0.329890 0.287930 0.359844 0.108 Uiso 0.220(6) 1 calc R U P B 2

loop_
_atom_site_aniso_label
_atom_site_aniso_U_11
_atom_site_aniso_U_22
_atom_site_aniso_U_33
_atom_site_aniso_U_23
_atom_site_aniso_U_13
_atom_site_aniso_U_12
Au1A 0.03254(5) 0.02103(4) 0.01848(4) 0.00260(3) 0.00363(3) 0.00924(4)
S1A 0.0547(5) 0.0229(3) 0.0378(4) 0.0061(3) 0.0101(3) 0.0138(3)
N1A 0.0346(12) 0.0319(12) 0.0356(13) 0.0078(10) -0.0013(10) 0.0087(10)
N2A 0.0252(10) 0.0248(10) 0.0166(8) 0.0032(7) 0.0017(7) 0.0099(8)
N3A 0.0266(10) 0.0222(9) 0.0175(8) 0.0023(7) 0.0007(7) 0.0101(8)
C1A 0.0297(13) 0.0238(12) 0.0379(14) 0.0060(10) -0.0003(11) 0.0088(10)
C2A 0.0364(14) 0.0256(12) 0.0364(14) 0.0079(10) 0.0008(12) 0.0137(11)
C3A 0.0376(14) 0.0216(11) 0.0224(11) -0.0004(8) 0.0047(10) 0.0080(10)
C4A 0.0355(14) 0.0257(12) 0.0268(12) 0.0017(9) 0.0103(11) 0.0098(10)
C5A 0.0368(14) 0.0266(12) 0.0297(12) 0.0033(9) 0.0080(11) 0.0167(11)
C6A 0.0340(13) 0.0199(11) 0.0275(12) 0.0021(9) 0.0050(10) 0.0105(10)
C7A 0.0354(13) 0.0220(11) 0.0298(12) 0.0034(9) 0.0041(11) 0.0129(10)
C8A 0.0393(14) 0.0252(12) 0.0300(13) 0.0044(9) 0.0063(11) 0.0169(11)
C9A 0.0475(16) 0.0242(12) 0.0293(12) 0.0048(9) 0.0065(12) 0.0197(11)
C10A 0.0388(14) 0.0194(11) 0.0292(12) 0.0023(9) 0.0014(11) 0.0099(10)
C11A 0.0312(13) 0.0235(12) 0.0444(16) 0.0081(11) 0.0014(12) 0.0081(10)
C12A 0.0332(14) 0.0211(12) 0.0425(15) 0.0077(10) 0.0017(12) 0.0097(10)
C13A 0.0286(13) 0.0309(14) 0.062(2) 0.0202(13) 0.0060(14) 0.0113(11)
C14A 0.0338(17) 0.049(2) 0.096(3) 0.037(2) -0.0089(19) 0.0072(15)
C15A 0.067(3) 0.065(3) 0.065(3) 0.015(2) -0.023(2) 0.002(2)
C16A 0.051(2) 0.0402(18) 0.098(3) 0.0329(19) 0.036(2) 0.0292(16)
C17A 0.095(3) 0.0360(19) 0.089(3) 0.014(2) 0.046(3) 0.028(2)
C18A 0.0386(14) 0.0242(12) 0.0253(12) 0.0026(9) -0.0024(11) 0.0112(10)
C19A 0.0332(14) 0.0328(14) 0.0339(14) 0.0053(11) -0.0070(12) 0.0091(11)
C20A 0.0376(17) 0.054(2) 0.052(2) 0.0144(16) 0.0023(15) 0.0185(15)
C21A 0.0390(18) 0.072(3) 0.055(2) 0.0216(19) 0.0142(17) 0.0109(18)
C22A 0.050(2) 0.0396(18) 0.056(2) 0.0189(16) 0.0071(17) 0.0003(15)
C23A 0.053(2) 0.0309(15) 0.0404(17) 0.0065(12) 0.0000(15) 0.0081(14)
C24A 0.0364(15) 0.0292(13) 0.0298(13) 0.0045(10) -0.0011(11) 0.0048(11)
C25A 0.0237(11) 0.0247(11) 0.0181(10) 0.0017(8) 0.0024(8) 0.0091(9)
C26A 0.0301(12) 0.0241(11) 0.0244(11) 0.0069(9) 0.0052(10) 0.0099(9)
C27A 0.0306(12) 0.0222(11) 0.0261(11) 0.0045(9) 0.0035(10) 0.0091(9)
C28A 0.0323(12) 0.0258(11) 0.0165(10) 0.0033(8) 0.0031(9) 0.0098(10)
C29A 0.0333(13) 0.0374(14) 0.0207(11) 0.0021(10) -0.0001(10) 0.0141(11)
C30A 0.0383(16) 0.0489(18) 0.0234(12) -0.0054(12) -0.0048(11) 0.0120(13)
C31A 0.057(2) 0.0387(16) 0.0224(12) -0.0056(11) 0.0001(13) 0.0170(14)
C32A 0.0505(18) 0.0357(15) 0.0250(12) -0.0003(10) 0.0075(12) 0.0197(13)
C33A 0.0387(14) 0.0309(13) 0.0213(11) 0.0045(9) 0.0059(10) 0.0169(11)
C34A 0.0302(14) 0.0541(19) 0.0274(13) -0.0032(12) -0.0021(11) 0.0180(13)
C35A 0.049(2) 0.054(2) 0.0456(19) 0.0034(15) 0.0037(16) 0.0268(17)
C36A 0.061(3) 0.080(3) 0.070(3) 0.027(2) 0.034(2) 0.032(2)
C37A 0.0396(15) 0.0448(16) 0.0293(13) 0.0049(11) 0.0066(12) 0.0258(13)
C38A 0.0359(17) 0.063(2) 0.051(2) 0.0143(17) 0.0092(15) 0.0216(16)
C39A 0.064(3) 0.063(3) 0.089(3) 0.026(2) 0.006(2) 0.041(2)
C40A 0.0351(13) 0.0223(11) 0.0174(10) -0.0001(8) 0.0007(9) 0.0126(10)
C41A 0.0432(15) 0.0276(12) 0.0213(11) 0.0052(9) 0.0070(10) 0.0184(11)
C42A 0.061(2) 0.0408(16) 0.0238(12) 0.0048(11) 0.0114(13) 0.0280(15)
C43A 0.066(2) 0.0399(16) 0.0184(11) 0.0029(11) 0.0021(13) 0.0238(15)
C44A 0.0495(17) 0.0357(15) 0.0234(12) 0.0005(10) -0.0094(12) 0.0201(13)
C45A 0.0384(14) 0.0289(12) 0.0225(11) -0.0021(9) -0.0045(10) 0.0174(11)
C46A 0.0503(18) 0.0446(16) 0.0341(14) 0.0169(12) 0.0177(13) 0.0317(15)
C47A 0.052(2) 0.065(3) 0.084(3) 0.025(2) 0.000(2) 0.029(2)
C48A 0.111(4) 0.081(3) 0.063(3) 0.009(2) 0.018(3) 0.077(3)
C49A 0.0399(16) 0.0511(18) 0.0306(14) -0.0040(12) -0.0071(12) 0.0279(14)
C50A 0.047(2) 0.052(2) 0.084(3) -0.002(2) 0.007(2) 0.0167(18)
C51A 0.057(3) 0.049(2) 0.127(4) -0.021(3) 0.006(3) 0.031(2)
Au1B 0.03046(5) 0.02887(5) 0.01756(4) -0.00056(3) 0.00277(3) 0.01993(4)
S1B 0.0331(3) 0.0232(3) 0.0344(3) 0.0022(2) 0.0102(3) 0.0164(2)
N3B 0.0336(11) 0.0314(11) 0.0185(9) -0.0035(8) 0.0008(8) 0.0205(9)
N2B 0.0261(10) 0.0236(9) 0.0185(8) 0.0004(7) 0.0042(7) 0.0143(8)
N1B 0.0367(12) 0.0264(11) 0.0355(12) 0.0032(9) 0.0136(10) 0.0190(9)
C1B 0.0275(12) 0.0272(12) 0.0267(11) -0.0006(9) 0.0055(9) 0.0161(10)
C2B 0.0293(12) 0.0271(12) 0.0298(12) -0.0017(9) 0.0041(10) 0.0178(10)
C3B 0.0330(12) 0.0321(12) 0.0203(10) 0.0011(9) 0.0027(9) 0.0227(10)
C4B 0.0348(13) 0.0326(13) 0.0265(12) 0.0077(10) 0.0136(10) 0.0209(11)
C5B 0.0354(13) 0.0270(12) 0.0311(12) 0.0066(10) 0.0125(11) 0.0173(10)
C6B 0.0306(12) 0.0263(11) 0.0242(11) 0.0023(9) 0.0066(9) 0.0180(10)
C7B 0.0309(12) 0.0248(11) 0.0230(10) 0.0033(8) 0.0066(9) 0.0171(10)
C8B 0.0337(13) 0.0261(12) 0.0271(11) 0.0063(9) 0.0125(10) 0.0162(10)
C9B 0.0408(15) 0.0299(13) 0.0417(15) 0.0197(11) 0.0256(12) 0.0263(12)
C10B 0.0318(12) 0.0263(11) 0.0252(11) 0.0032(9) 0.0084(10) 0.0184(10)
C11B 0.0310(12) 0.0263(12) 0.0323(13) 0.0027(9) 0.0103(10) 0.0170(10)
C12B 0.0293(12) 0.0246(11) 0.0283(12) -0.0006(9) 0.0051(10) 0.0162(10)
C13B 0.0272(12) 0.0253(12) 0.0422(15) -0.0064(10) 0.0080(11) 0.0123(10)
C14B 0.0330(16) 0.055(2) 0.069(2) -0.0200(18) 0.0040(16) 0.0209(15)
C15B 0.052(2) 0.068(3) 0.084(3) -0.012(2) -0.003(2) 0.031(2)
C16B 0.056(2) 0.0214(13) 0.072(2) 0.0059(13) 0.0376(18) 0.0151(13)
C17B 0.072(3) 0.0476(19) 0.054(2) 0.0193(16) 0.0283(19) 0.0379(19)
C18B 0.0327(12) 0.0238(11) 0.0252(11) 0.0017(8) 0.0070(10) 0.0168(10)
C19B 0.0326(13) 0.0297(12) 0.0307(12) 0.0014(10) 0.0089(10) 0.0180(11)
C20B 0.0408(16) 0.0328(14) 0.0426(16) 0.0036(12) 0.0188(13) 0.0178(12)
C21B 0.0423(17) 0.0437(17) 0.0491(18) -0.0011(14) 0.0215(15) 0.0213(14)
C22B 0.0441(17) 0.0429(17) 0.0524(19) -0.0051(14) 0.0170(15) 0.0280(14)
C23B 0.0416(16) 0.0291(13) 0.0476(17) -0.0022(11) 0.0113(13) 0.0224(12)
C24B 0.0280(12) 0.0269(12) 0.0303(12) -0.0020(9) 0.0053(10) 0.0162(10)
C25B 0.0277(11) 0.0237(11) 0.0178(9) -0.0014(8) 0.0019(8) 0.0147(9)
C26B 0.0352(13) 0.0285(12) 0.0242(11) 0.0009(9) 0.0050(10) 0.0218(11)
C27B 0.0422(15) 0.0325(13) 0.0228(11) -0.0031(9) 0.0057(10) 0.0242(12)
C28B 0.0255(11) 0.0241(11) 0.0180(9) 0.0003(8) 0.0017(8) 0.0144(9)
C29B 0.0291(12) 0.0243(11) 0.0218(10) 0.0025(8) 0.0039(9) 0.0146(9)
C30B 0.0384(14) 0.0321(13) 0.0229(11) 0.0063(9) 0.0077(10) 0.0205(11)
C31B 0.0409(15) 0.0354(14) 0.0201(11) -0.0013(9) -0.0004(10) 0.0218(12)
C32B 0.0325(13) 0.0297(13) 0.0247(12) -0.0022(9) -0.0015(10) 0.0137(10)
C33B 0.0257(11) 0.0253(11) 0.0242(11) 0.0017(9) 0.0043(9) 0.0117(9)
C34B 0.0379(14) 0.0207(11) 0.0306(13) 0.0002(9) 0.0108(11) 0.0099(10)
C35B 0.069(2) 0.0274(15) 0.0430(17) 0.0089(12) 0.0175(17) 0.0158(15)
C36B 0.0334(15) 0.0328(15) 0.0536(19) -0.0031(13) 0.0049(14) 0.0058(12)
C37B 0.0321(13) 0.0289(13) 0.0309(13) 0.0053(10) 0.0052(11) 0.0080(10)
C38B 0.0443(18) 0.0329(16) 0.072(2) 0.0175(15) 0.0177(17) 0.0173(14)
C39B 0.0410(18) 0.053(2) 0.076(3) 0.0234(19) 0.0268(18) 0.0237(16)
C40B 0.0488(16) 0.0428(15) 0.0168(10) -0.0055(10) -0.0030(11) 0.0330(14)
C41B 0.060(2) 0.0416(16) 0.0245(12) 0.0018(11) 0.0053(13) 0.0354(15)
C42B 0.082(3) 0.058(2) 0.0236(13) 0.0069(13) 0.0059(15) 0.049(2)
C43B 0.083(3) 0.078(3) 0.0242(14) -0.0015(15) -0.0049(16) 0.061(2)
C44B 0.066(2) 0.066(2) 0.0318(15) -0.0120(15) -0.0160(16) 0.045(2)
C45B 0.0510(18) 0.0500(18) 0.0297(14) -0.0104(12) -0.0114(13) 0.0339(16)
C46B 0.069(2) 0.0379(16) 0.0259(13) 0.0066(11) 0.0086(14) 0.0273(16)
C47B 0.061(3) 0.084(4) 0.129(5) -0.044(3) 0.031(3) 0.007(3)
C48B 0.138(5) 0.045(3) 0.095(4) -0.014(2) -0.022(4) 0.045(3)
C49B 0.0440(18) 0.054(2) 0.0401(17) -0.0051(15) -0.0137(15) 0.0203(16)
C50B 0.064(3) 0.053(2) 0.061(2) -0.0129(18) -0.012(2) 0.025(2)
C51B 0.072(3) 0.079(3) 0.067(3) -0.011(2) 0.021(2) 0.014(3)
C1 0.082(4) 0.077(3) 0.090(4) 0.023(3) 0.036(3) 0.024(3)
C2 0.096(4) 0.101(4) 0.070(3) 0.037(3) 0.016(3) 0.029(4)
C3 0.085(4) 0.093(4) 0.124(5) 0.033(4) 0.041(4) 0.054(3)
C4 0.070(3) 0.075(3) 0.100(4) 0.018(3) 0.032(3) 0.035(3)
C5 0.050(2) 0.089(4) 0.096(4) 0.023(3) 0.026(3) 0.024(2)
C6 0.061(3) 0.078(3) 0.095(4) 0.029(3) 0.027(3) 0.033(3)
C7 0.056(3) 0.111(5) 0.073(4) -0.011(3) 0.007(3) 0.032(3)
C8 0.051(3) 0.096(4) 0.061(3) -0.007(3) 0.008(3) 0.028(3)
C9 0.060(3) 0.101(4) 0.053(3) -0.001(3) 0.005(3) 0.036(3)
C10 0.048(3) 0.087(4) 0.060(3) 0.007(3) 0.016(3) 0.019(3)
C11 0.061(3) 0.072(4) 0.058(3) 0.010(3) 0.010(3) 0.011(3)
C12 0.063(3) 0.091(4) 0.068(3) -0.007(3) 0.008(3) 0.035(3)
C18 0.089(7) 0.084(7) 0.075(7) 0.001(6) -0.015(6) 0.037(6)
C19 0.081(7) 0.090(7) 0.076(7) 0.002(6) -0.008(6) 0.044(6)
C20 0.070(4) 0.098(5) 0.065(5) 0.001(4) 0.004(4) 0.035(4)
C21 0.071(4) 0.096(5) 0.066(4) 0.001(4) 0.007(4) 0.026(4)
C22 0.072(4) 0.091(5) 0.068(4) 0.001(4) 0.008(4) 0.026(4)
C23 0.074(5) 0.081(5) 0.068(5) -0.003(5) 0.006(5) 0.031(5)
C13 0.067(4) 0.050(3) 0.126(6) 0.002(3) -0.018(4) 0.023(3)
C14 0.061(4) 0.078(4) 0.120(4) 0.002(3) 0.004(3) 0.033(3)
C15 0.054(3) 0.082(3) 0.107(4) 0.002(3) 0.015(3) 0.031(3)
C16 0.068(3) 0.083(4) 0.101(4) 0.007(3) 0.009(3) 0.033(3)
C17 0.064(4) 0.113(6) 0.084(5) 0.027(4) 0.011(3) 0.031(4)
C24 0.069(5) 0.080(5) 0.115(6) 0.010(5) 0.008(5) 0.031(5)
C25 0.071(6) 0.077(5) 0.117(6) 0.003(5) 0.006(6) 0.032(5)
C26 0.077(6) 0.078(6) 0.113(7) 0.000(6) 0.007(6) 0.033(6)
C27 0.077(6) 0.087(6) 0.110(7) 0.004(6) 0.008(6) 0.028(6)
C28 0.072(5) 0.089(6) 0.107(6) 0.009(5) 0.008(5) 0.030(5)
C29 0.069(5) 0.086(5) 0.111(5) 0.005(5) 0.012(5) 0.030(5)

loop_
_atom_type_symbol
_atom_type_description
_atom_type_scat_dispersion_real
_atom_type_scat_dispersion_imag
_atom_type_scat_source
C C 0.0033 0.0016 'International Tables Vol C Tables 4.2.6.8 and 6.1.1.4'
H H 0.0000 0.0000 'International Tables Vol C Tables 4.2.6.8 and 6.1.1.4'
N N 0.0061 0.0033 'International Tables Vol C Tables 4.2.6.8 and 6.1.1.4'
S S 0.1246 0.1234 'International Tables Vol C Tables 4.2.6.8 and 6.1.1.4'
Au Au -2.0133 8.8022 'International Tables Vol C Tables 4.2.6.8 and 6.1.1.4'

loop_
_geom_angle_atom_site_label_1
_geom_angle_atom_site_label_2
_geom_angle_atom_site_label_3
_geom_angle
C25A Au1A C3A 175.87(10)
C24A S1A C18A 88.80(15)
C18A N1A C19A 110.3(3)
C25A N2A C26A 111.6(2)
C25A N2A C28A 123.9(2)
C26A N2A C28A 124.5(2)
C25A N3A C27A 111.1(2)
C25A N3A C40A 123.4(2)
C27A N3A C40A 125.4(2)
C2A C1A C6A 120.9(3)
C2A C1A C13A 127.8(3)
C6A C1A C13A 111.3(2)
C1A C2A C3A 121.4(3)
C1A C2A H2A 119.3
C3A C2A H2A 119.3
C4A C3A C2A 115.9(2)
C4A C3A Au1A 123.1(2)
C2A C3A Au1A 120.6(2)
C5A C4A C3A 123.6(3)
C5A C4A H4A 118.2
C3A C4A H4A 118.2
C6A C5A C4A 118.5(3)
C6A C5A H5A 120.7
C4A C5A H5A 120.7
C5A C6A C1A 119.6(2)
C5A C6A C7A 132.2(2)
C1A C6A C7A 108.2(2)
C8A C7A C12A 120.3(3)
C8A C7A C6A 131.1(3)
C12A C7A C6A 108.6(2)
C9A C8A C7A 118.7(3)
C9A C8A H8A 120.6
C7A C8A H8A 120.6
C8A C9A C10A 121.1(2)
C8A C9A H9A 119.4
C10A C9A H9A 119.4
C9A C10A C11A 120.0(3)
C9A C10A C18A 121.3(2)
C11A C10A C18A 118.6(3)
C12A C11A C10A 119.0(3)
C12A C11A H11A 120.5
C10A C11A H11A 120.5
C11A C12A C7A 120.9(3)
C11A C12A C13A 128.3(3)
C7A C12A C13A 110.7(2)
C12A C13A C1A 101.2(2)
C12A C13A C14A 112.4(3)
C1A C13A C14A 111.1(3)
C12A C13A C16A 110.5(3)
C1A C13A C16A 111.1(3)
C14A C13A C16A 110.3(3)
C15A C14A C13A 115.8(3)
C15A C14A H14A 108.3
C13A C14A H14A 108.3
C15A C14A H14B 108.3
C13A C14A H14B 108.3
H14A C14A H14B 107.4
C14A C15A H15A 109.5
C14A C15A H15B 109.5
H15A C15A H15B 109.5
C14A C15A H15C 109.5
H15A C15A H15C 109.5
H15B C15A H15C 109.5
C17A C16A C13A 115.5(3)
C17A C16A H16A 108.4
C13A C16A H16A 108.4
C17A C16A H16B 108.4
C13A C16A H16B 108.4
H16A C16A H16B 107.5
C16A C17A H17A 109.5
C16A C17A H17B 109.5
H17A C17A H17B 109.5
C16A C17A H17C 109.5
H17A C17A H17C 109.5
H17B C17A H17C 109.5
N1A C18A C10A 122.9(2)
N1A C18A S1A 115.9(2)
C10A C18A S1A 121.1(2)
C20A C19A N1A 124.8(3)
C20A C19A C24A 120.1(3)
N1A C19A C24A 115.1(3)
C21A C20A C19A 118.4(4)
C21A C20A H20A 120.8
C19A C20A H20A 120.8
C20A C21A C22A 121.5(4)
C20A C21A H21A 119.2
C22A C21A H21A 119.2
C23A C22A C21A 120.8(3)
C23A C22A H22A 119.6
C21A C22A H22A 119.6
C22A C23A C24A 118.1(3)
C22A C23A H23A 120.9
C24A C23A H23A 120.9
C23A C24A C19A 121.0(3)
C23A C24A S1A 129.1(3)
C19A C24A S1A 109.9(2)
N2A C25A N3A 103.9(2)
N2A C25A Au1A 129.41(17)
N3A C25A Au1A 126.36(17)
C27A C26A N2A 107.0(2)
C27A C26A H26A 126.5
N2A C26A H26A 126.5
C26A C27A N3A 106.3(2)
C26A C27A H27A 126.8
N3A C27A H27A 126.8
C33A C28A C29A 123.2(2)
C33A C28A N2A 118.5(2)
C29A C28A N2A 118.3(2)
C28A C29A C30A 117.4(3)
C28A C29A C34A 122.6(2)
C30A C29A C34A 120.0(3)
C31A C30A C29A 120.6(3)
C31A C30A H30A 119.7
C29A C30A H30A 119.7
C32A C31A C30A 120.9(3)
C32A C31A H31A 119.6
C30A C31A H31A 119.6
C31A C32A C33A 120.5(3)
C31A C32A H32A 119.7
C33A C32A H32A 119.7
C28A C33A C32A 117.5(3)
C28A C33A C37A 122.3(2)
C32A C33A C37A 120.2(3)
C36A C34A C35A 111.5(3)
C36A C34A C29A 110.5(3)
C35A C34A C29A 112.2(3)
C36A C34A H34A 107.4
C35A C34A H34A 107.4
C29A C34A H34A 107.4
C34A C35A H35A 109.5
C34A C35A H35B 109.5
H35A C35A H35B 109.5
C34A C35A H35C 109.5
H35A C35A H35C 109.5
H35B C35A H35C 109.5
C34A C36A H36A 109.5
C34A C36A H36B 109.5
H36A C36A H36B 109.5
C34A C36A H36C 109.5
H36A C36A H36C 109.5
H36B C36A H36C 109.5
C33A C37A C39A 111.7(3)
C33A C37A C38A 110.7(2)
C39A C37A C38A 111.2(3)
C33A C37A H37A 107.7
C39A C37A H37A 107.7
C38A C37A H37A 107.7
C37A C38A H38A 109.5
C37A C38A H38B 109.5
H38A C38A H38B 109.5
C37A C38A H38C 109.5
H38A C38A H38C 109.5
H38B C38A H38C 109.5
C37A C39A H39A 109.5
C37A C39A H39B 109.5
H39A C39A H39B 109.5
C37A C39A H39C 109.5
H39A C39A H39C 109.5
H39B C39A H39C 109.5
C45A C40A C41A 123.3(2)
C45A C40A N3A 118.7(2)
C41A C40A N3A 118.0(2)
C42A C41A C40A 117.5(3)
C42A C41A C46A 120.7(3)
C40A C41A C46A 121.8(2)
C43A C42A C41A 120.6(3)
C43A C42A H42A 119.7
C41A C42A H42A 119.7
C42A C43A C44A 120.3(3)
C42A C43A H43A 119.8
C44A C43A H43A 119.8
C43A C44A C45A 121.4(3)
C43A C44A H44A 119.3
C45A C44A H44A 119.3
C40A C45A C44A 116.8(3)
C40A C45A C49A 123.7(2)
C44A C45A C49A 119.4(3)
C41A C46A C48A 113.0(3)
C41A C46A C47A 111.2(3)
C48A C46A C47A 111.5(4)
C41A C46A H46A 106.9
C48A C46A H46A 106.9
C47A C46A H46A 106.9
C46A C47A H47A 109.5
C46A C47A H47B 109.5
H47A C47A H47B 109.5
C46A C47A H47C 109.5
H47A C47A H47C 109.5
H47B C47A H47C 109.5
C46A C48A H48A 109.5
C46A C48A H48B 109.5
H48A C48A H48B 109.5
C46A C48A H48C 109.5
H48A C48A H48C 109.5
H48B C48A H48C 109.5
C45A C49A C50A 110.5(3)
C45A C49A C51A 111.3(3)
C50A C49A C51A 108.8(3)
C45A C49A H49A 108.7
C50A C49A H49A 108.7
C51A C49A H49A 108.7
C49A C50A H50A 109.5
C49A C50A H50B 109.5
H50A C50A H50B 109.5
C49A C50A H50C 109.5
H50A C50A H50C 109.5
H50B C50A H50C 109.5
C49A C51A H51A 109.5
C49A C51A H51B 109.5
H51A C51A H51B 109.5
C49A C51A H51C 109.5
H51A C51A H51C 109.5
H51B C51A H51C 109.5
C3B Au1B C25B 174.79(10)
C24B S1B C18B 89.17(12)
C25B N3B C27B 111.4(2)
C25B N3B C40B 125.4(2)
C27B N3B C40B 123.0(2)
C25B N2B C26B 111.29(19)
C25B N2B C28B 124.16(18)
C26B N2B C28B 124.27(19)
C18B N1B C19B 110.9(2)
C2B C1B C6B 120.3(2)
C2B C1B C13B 128.5(2)
C6B C1B C13B 111.2(2)
C1B C2B C3B 121.3(2)
C1B C2B H2B 119.3
C3B C2B H2B 119.3
C4B C3B C2B 116.3(2)
C4B C3B Au1B 120.65(18)
C2B C3B Au1B 122.71(19)
C5B C4B C3B 123.4(2)
C5B C4B H4B 118.3
C3B C4B H4B 118.3
C6B C5B C4B 118.2(2)
C6B C5B H5B 120.9
C4B C5B H5B 120.9
C5B C6B C1B 120.5(2)
C5B C6B C7B 131.1(2)
C1B C6B C7B 108.4(2)
C8B C7B C12B 120.4(2)
C8B C7B C6B 131.0(2)
C12B C7B C6B 108.6(2)
C7B C8B C9B 119.0(2)
C7B C8B H8B 120.5
C9B C8B H8B 120.5
C10B C9B C8B 119.8(2)
C10B C9B H9B 120.1
C8B C9B H9B 120.1
C9B C10B C11B 121.2(2)
C9B C10B C18B 120.5(2)
C11B C10B C18B 118.3(2)
C12B C11B C10B 119.0(2)
C12B C11B H11B 120.5
C10B C11B H11B 120.5
C11B C12B C7B 120.6(2)
C11B C12B C13B 128.4(2)
C7B C12B C13B 111.0(2)
C12B C13B C14B 113.5(2)
C12B C13B C1B 100.8(2)
C14B C13B C1B 112.2(2)
C12B C13B C16B 111.4(2)
C14B C13B C16B 106.7(3)
C1B C13B C16B 112.3(2)
C15B C14B C13B 114.9(3)
C15B C14B H14C 108.5
C13B C14B H14C 108.5
C15B C14B H14D 108.5
C13B C14B H14D 108.5
H14C C14B H14D 107.5
C14B C15B H15D 109.5
C14B C15B H15E 109.5
H15D C15B H15E 109.5
C14B C15B H15F 109.5
H15D C15B H15F 109.5
H15E C15B H15F 109.5
C17B C16B C13B 115.7(3)
C17B C16B H16C 108.4
C13B C16B H16C 108.4
C17B C16B H16D 108.4
C13B C16B H16D 108.4
H16C C16B H16D 107.4
C16B C17B H17D 109.5
C16B C17B H17E 109.5
H17D C17B H17E 109.5
C16B C17B H17F 109.5
H17D C17B H17F 109.5
H17E C17B H17F 109.5
N1B C18B C10B 123.5(2)
N1B C18B S1B 115.73(18)
C10B C18B S1B 120.72(19)
N1B C19B C20B 125.0(3)
N1B C19B C24B 114.9(2)
C20B C19B C24B 120.1(2)
C21B C20B C19B 118.7(3)
C21B C20B H20B 120.6
C19B C20B H20B 120.6
C20B C21B C22B 120.6(3)
C20B C21B H21B 119.7
C22B C21B H21B 119.7
C23B C22B C21B 121.4(3)
C23B C22B H22B 119.3
C21B C22B H22B 119.3
C22B C23B C24B 118.4(3)
C22B C23B H23B 120.8
C24B C23B H23B 120.8
C23B C24B C19B 120.6(3)
C23B C24B S1B 130.0(2)
C19B C24B S1B 109.34(18)
N2B C25B N3B 104.20(19)
N2B C25B Au1B 126.56(16)
N3B C25B Au1B 128.96(17)
C27B C26B N2B 106.6(2)
C27B C26B H26B 126.7
N2B C26B H26B 126.7
C26B C27B N3B 106.4(2)
C26B C27B H27B 126.8
N3B C27B H27B 126.8
C33B C28B C29B 123.6(2)
C33B C28B N2B 118.0(2)
C29B C28B N2B 118.4(2)
C30B C29B C28B 117.0(2)
C30B C29B C34B 122.0(2)
C28B C29B C34B 121.0(2)
C31B C30B C29B 120.6(2)
C31B C30B H30B 119.7
C29B C30B H30B 119.7
C32B C31B C30B 120.6(2)
C32B C31B H31B 119.7
C30B C31B H31B 119.7
C31B C32B C33B 121.3(3)
C31B C32B H32B 119.3
C33B C32B H32B 119.3
C28B C33B C32B 116.9(2)
C28B C33B C37B 123.3(2)
C32B C33B C37B 119.8(2)
C29B C34B C36B 111.9(2)
C29B C34B C35B 113.0(2)
C36B C34B C35B 110.2(3)
C29B C34B H34B 107.1
C36B C34B H34B 107.1
C35B C34B H34B 107.1
C34B C35B H35D 109.5
C34B C35B H35E 109.5
H35D C35B H35E 109.5
C34B C35B H35F 109.5
H35D C35B H35F 109.5
H35E C35B H35F 109.5
C34B C36B H36D 109.5
C34B C36B H36E 109.5
H36D C36B H36E 109.5
C34B C36B H36F 109.5
H36D C36B H36F 109.5
H36E C36B H36F 109.5
C33B C37B C39B 111.3(2)
C33B C37B C38B 111.3(2)
C39B C37B C38B 110.5(3)
C33B C37B H37B 107.9
C39B C37B H37B 107.9
C38B C37B H37B 107.9
C37B C38B H38D 109.5
C37B C38B H38E 109.5
H38D C38B H38E 109.5
C37B C38B H38F 109.5
H38D C38B H38F 109.5
H38E C38B H38F 109.5
C37B C39B H39D 109.5
C37B C39B H39E 109.5
H39D C39B H39E 109.5
C37B C39B H39F 109.5
H39D C39B H39F 109.5
H39E C39B H39F 109.5
C41B C40B C45B 124.0(3)
C41B C40B N3B 118.4(3)
C45B C40B N3B 117.7(3)
C40B C41B C42B 116.7(3)
C40B C41B C46B 122.4(3)
C42B C41B C46B 120.9(3)
C43B C42B C41B 120.7(4)
C43B C42B H42B 119.6
C41B C42B H42B 119.6
C42B C43B C44B 121.0(3)
C42B C43B H43B 119.5
C44B C43B H43B 119.5
C43B C44B C45B 120.9(4)
C43B C44B H44B 119.6
C45B C44B H44B 119.6
C40B C45B C44B 116.5(3)
C40B C45B C49B 121.7(3)
C44B C45B C49B 121.7(3)
C47B C46B C48B 113.3(4)
C47B C46B C41B 111.3(3)
C48B C46B C41B 112.0(3)
C47B C46B H46B 106.6
C48B C46B H46B 106.6
C41B C46B H46B 106.6
C46B C47B H47D 109.5
C46B C47B H47E 109.5
H47D C47B H47E 109.5
C46B C47B H47F 109.5
H47D C47B H47F 109.5
H47E C47B H47F 109.5
C46B C48B H48D 109.5
C46B C48B H48E 109.5
H48D C48B H48E 109.5
C46B C48B H48F 109.5
H48D C48B H48F 109.5
H48E C48B H48F 109.5
C50B C49B C45B 113.6(3)
C50B C49B C51B 110.2(3)
C45B C49B C51B 109.7(3)
C50B C49B H49B 107.7
C45B C49B H49B 107.7
C51B C49B H49B 107.7
C49B C50B H50D 109.5
C49B C50B H50E 109.5
H50D C50B H50E 109.5
C49B C50B H50F 109.5
H50D C50B H50F 109.5
H50E C50B H50F 109.5
C49B C51B H51D 109.5
C49B C51B H51E 109.5
H51D C51B H51E 109.5
C49B C51B H51F 109.5
H51D C51B H51F 109.5
H51E C51B H51F 109.5
C6 C1 C2 119.9(6)
C6 C1 H1 120.1
C2 C1 H1 120.1
C3 C2 C1 119.2(6)
C3 C2 H2 120.4
C1 C2 H2 120.4
C2 C3 C4 117.6(5)
C2 C3 H3 121.2
C4 C3 H3 121.2
C5 C4 C3 123.5(6)
C5 C4 H4 118.3
C3 C4 H4 118.3
C4 C5 C6 119.5(6)
C4 C5 H5 120.3
C6 C5 H5 120.3
C1 C6 C5 120.3(5)
C1 C6 H6 119.9
C5 C6 H6 119.9
C8 C7 C12 120.5(7)
C8 C7 H7 119.8
C12 C7 H7 119.8
C9 C8 C7 123.8(7)
C9 C8 H8 118.1
C7 C8 H8 118.1
C8 C9 C10 116.5(7)
C8 C9 H9 121.8
C10 C9 H9 121.8
C11 C10 C9 120.3(6)
C11 C10 H10 119.8
C9 C10 H10 119.8
C12 C11 C10 117.5(7)
C12 C11 H11 121.3
C10 C11 H11 121.3
C7 C12 C11 121.4(7)
C7 C12 H12 119.3
C11 C12 H12 119.3
C19 C18 C23 120.0
C19 C18 H18 120.0
C23 C18 H18 120.0
C18 C19 C20 120.0
C18 C19 H19 120.0
C20 C19 H19 120.0
C21 C20 C19 120.0
C21 C20 H20 120.0
C19 C20 H20 120.0
C22 C21 C20 120.0
C22 C21 H21 120.0
C20 C21 H21 120.0
C21 C22 C23 120.0
C21 C22 H22 120.0
C23 C22 H22 120.0
C22 C23 C18 120.0
C22 C23 H23 120.0
C18 C23 H23 120.0
C14 C13 H13A 109.5
C14 C13 H13B 109.5
H13A C13 H13B 109.5
C14 C13 H13C 109.5
H13A C13 H13C 109.5
H13B C13 H13C 109.5
C15 C14 C13 114.6(7)
C15 C14 H14E 108.6
C13 C14 H14E 108.6
C15 C14 H14F 108.6
C13 C14 H14F 108.6
H14E C14 H14F 107.6
C14 C15 C16 114.7(7)
C14 C15 H15G 108.6
C16 C15 H15G 108.6
C14 C15 H15H 108.6
C16 C15 H15H 108.6
H15G C15 H15H 107.6
C17 C16 C15 111.8(6)
C17 C16 H16E 109.3
C15 C16 H16E 109.3
C17 C16 H16F 109.3
C15 C16 H16F 109.3
H16E C16 H16F 107.9
C16 C17 H17G 109.5
C16 C17 H17H 109.5
H17G C17 H17H 109.5
C16 C17 H17I 109.5
H17G C17 H17I 109.5
H17H C17 H17I 109.5
C25 C24 C29 120.0
C25 C24 H24 120.0
C29 C24 H24 120.0
C24 C25 C26 120.0
C24 C25 H25 120.0
C26 C25 H25 120.0
C27 C26 C25 120.0
C27 C26 H26 120.0
C25 C26 H26 120.0
C26 C27 C28 120.0
C26 C27 H27 120.0
C28 C27 H27 120.0
C27 C28 C29 120.0
C27 C28 H28 120.0
C29 C28 H28 120.0
C28 C29 C24 120.0
C28 C29 H29 120.0
C24 C29 H29 120.0

loop_
_geom_bond_atom_site_label_1
_geom_bond_atom_site_label_2
_geom_bond_distance
Au1A C25A 2.029(2)
Au1A C3A 2.033(3)
S1A C24A 1.734(3)
S1A C18A 1.756(3)
N1A C18A 1.307(4)
N1A C19A 1.395(4)
N2A C25A 1.358(3)
N2A C26A 1.376(3)
N2A C28A 1.443(3)
N3A C25A 1.362(3)
N3A C27A 1.391(3)
N3A C40A 1.446(3)
C1A C2A 1.382(4)
C1A C6A 1.398(4)
C1A C13A 1.523(4)
C2A C3A 1.411(4)
C2A H2A 0.9500
C3A C4A 1.405(4)
C4A C5A 1.395(4)
C4A H4A 0.9500
C5A C6A 1.388(4)
C5A H5A 0.9500
C6A C7A 1.468(4)
C7A C8A 1.396(4)
C7A C12A 1.406(4)
C8A C9A 1.388(4)
C8A H8A 0.9500
C9A C10A 1.398(4)
C9A H9A 0.9500
C10A C11A 1.405(4)
C10A C18A 1.471(4)
C11A C12A 1.379(4)
C11A H11A 0.9500
C12A C13A 1.521(4)
C13A C14A 1.538(5)
C13A C16A 1.541(5)
C14A C15A 1.522(7)
C14A H14A 0.9900
C14A H14B 0.9900
C15A H15A 0.9800
C15A H15B 0.9800
C15A H15C 0.9800
C16A C17A 1.497(7)
C16A H16A 0.9900
C16A H16B 0.9900
C17A H17A 0.9800
C17A H17B 0.9800
C17A H17C 0.9800
C19A C20A 1.386(5)
C19A C24A 1.400(4)
C20A C21A 1.377(5)
C20A H20A 0.9500
C21A C22A 1.396(6)
C21A H21A 0.9500
C22A C23A 1.369(5)
C22A H22A 0.9500
C23A C24A 1.399(4)
C23A H23A 0.9500
C26A C27A 1.349(4)
C26A H26A 0.9500
C27A H27A 0.9500
C28A C33A 1.389(4)
C28A C29A 1.392(4)
C29A C30A 1.398(4)
C29A C34A 1.522(4)
C30A C31A 1.382(5)
C30A H30A 0.9500
C31A C32A 1.377(5)
C31A H31A 0.9500
C32A C33A 1.400(4)
C32A H32A 0.9500
C33A C37A 1.518(4)
C34A C36A 1.519(5)
C34A C35A 1.519(5)
C34A H34A 1.0000
C35A H35A 0.9800
C35A H35B 0.9800
C35A H35C 0.9800
C36A H36A 0.9800
C36A H36B 0.9800
C36A H36C 0.9800
C37A C39A 1.519(5)
C37A C38A 1.531(5)
C37A H37A 1.0000
C38A H38A 0.9800
C38A H38B 0.9800
C38A H38C 0.9800
C39A H39A 0.9800
C39A H39B 0.9800
C39A H39C 0.9800
C40A C45A 1.396(4)
C40A C41A 1.404(4)
C41A C42A 1.397(4)
C41A C46A 1.513(4)
C42A C43A 1.387(5)
C42A H42A 0.9500
C43A C44A 1.387(5)
C43A H43A 0.9500
C44A C45A 1.400(4)
C44A H44A 0.9500
C45A C49A 1.512(4)
C46A C48A 1.522(5)
C46A C47A 1.525(6)
C46A H46A 1.0000
C47A H47A 0.9800
C47A H47B 0.9800
C47A H47C 0.9800
C48A H48A 0.9800
C48A H48B 0.9800
C48A H48C 0.9800
C49A C50A 1.515(5)
C49A C51A 1.522(5)
C49A H49A 1.0000
C50A H50A 0.9800
C50A H50B 0.9800
C50A H50C 0.9800
C51A H51A 0.9800
C51A H51B 0.9800
C51A H51C 0.9800
Au1B C3B 2.035(2)
Au1B C25B 2.036(2)
S1B C24B 1.729(3)
S1B C18B 1.753(2)
N3B C25B 1.356(3)
N3B C27B 1.390(3)
N3B C40B 1.445(3)
N2B C25B 1.356(3)
N2B C26B 1.390(3)
N2B C28B 1.442(3)
N1B C18B 1.293(3)
N1B C19B 1.391(3)
C1B C2B 1.389(3)
C1B C6B 1.402(4)
C1B C13B 1.533(4)
C2B C3B 1.415(4)
C2B H2B 0.9500
C3B C4B 1.412(4)
C4B C5B 1.396(3)
C4B H4B 0.9500
C5B C6B 1.394(4)
C5B H5B 0.9500
C6B C7B 1.465(3)
C7B C8B 1.396(3)
C7B C12B 1.408(4)
C8B C9B 1.408(3)
C8B H8B 0.9500
C9B C10B 1.395(4)
C9B H9B 0.9500
C10B C11B 1.396(4)
C10B C18B 1.473(3)
C11B C12B 1.385(3)
C11B H11B 0.9500
C12B C13B 1.527(3)
C13B C14B 1.531(5)
C13B C16B 1.546(5)
C14B C15B 1.455(6)
C14B H14C 0.9900
C14B H14D 0.9900
C15B H15D 0.9800
C15B H15E 0.9800
C15B H15F 0.9800
C16B C17B 1.494(6)
C16B H16C 0.9900
C16B H16D 0.9900
C17B H17D 0.9800
C17B H17E 0.9800
C17B H17F 0.9800
C19B C20B 1.395(4)
C19B C24B 1.407(4)
C20B C21B 1.386(4)
C20B H20B 0.9500
C21B C22B 1.397(5)
C21B H21B 0.9500
C22B C23B 1.376(4)
C22B H22B 0.9500
C23B C24B 1.396(3)
C23B H23B 0.9500
C26B C27B 1.348(4)
C26B H26B 0.9500
C27B H27B 0.9500
C28B C33B 1.393(3)
C28B C29B 1.405(3)
C29B C30B 1.396(3)
C29B C34B 1.520(4)
C30B C31B 1.390(4)
C30B H30B 0.9500
C31B C32B 1.380(4)
C31B H31B 0.9500
C32B C33B 1.395(4)
C32B H32B 0.9500
C33B C37B 1.519(4)
C34B C36B 1.531(4)
C34B C35B 1.536(4)
C34B H34B 1.0000
C35B H35D 0.9800
C35B H35E 0.9800
C35B H35F 0.9800
C36B H36D 0.9800
C36B H36E 0.9800
C36B H36F 0.9800
C37B C39B 1.524(4)
C37B C38B 1.528(4)
C37B H37B 1.0000
C38B H38D 0.9800
C38B H38E 0.9800
C38B H38F 0.9800
C39B H39D 0.9800
C39B H39E 0.9800
C39B H39F 0.9800
C40B C41B 1.390(5)
C40B C45B 1.399(5)
C41B C42B 1.407(4)
C41B C46B 1.513(5)
C42B C43B 1.374(6)
C42B H42B 0.9500
C43B C44B 1.378(6)
C43B H43B 0.9500
C44B C45B 1.402(4)
C44B H44B 0.9500
C45B C49B 1.517(5)
C46B C47B 1.485(6)
C46B C48B 1.511(5)
C46B H46B 1.0000
C47B H47D 0.9800
C47B H47E 0.9800
C47B H47F 0.9800
C48B H48D 0.9800
C48B H48E 0.9800
C48B H48F 0.9800
C49B C50B 1.515(5)
C49B C51B 1.530(6)
C49B H49B 1.0000
C50B H50D 0.9800
C50B H50E 0.9800
C50B H50F 0.9800
C51B H51D 0.9800
C51B H51E 0.9800
C51B H51F 0.9800
C1 C6 1.357(8)
C1 C2 1.433(8)
C1 H1 0.9500
C2 C3 1.374(9)
C2 H2 0.9500
C3 C4 1.377(8)
C3 H3 0.9500
C4 C5 1.350(7)
C4 H4 0.9500
C5 C6 1.363(7)
C5 H5 0.9500
C6 H6 0.9500
C7 C8 1.334(10)
C7 C12 1.368(10)
C7 H7 0.9500
C8 C9 1.326(9)
C8 H8 0.9500
C9 C10 1.460(10)
C9 H9 0.9500
C10 C11 1.396(10)
C10 H10 0.9500
C11 C12 1.368(10)
C11 H11 0.9500
C12 H12 0.9500
C18 C19 1.3900
C18 C23 1.3900
C18 H18 0.9500
C19 C20 1.3900
C19 H19 0.9500
C20 C21 1.3900
C20 H20 0.9500
C21 C22 1.3900
C21 H21 0.9500
C22 C23 1.3900
C22 H22 0.9500
C23 H23 0.9500
C13 C14 1.495(10)
C13 H13A 0.9800
C13 H13B 0.9800
C13 H13C 0.9800
C14 C15 1.438(9)
C14 H14E 0.9900
C14 H14F 0.9900
C15 C16 1.568(10)
C15 H15G 0.9900
C15 H15H 0.9900
C16 C17 1.510(9)
C16 H16E 0.9900
C16 H16F 0.9900
C17 H17G 0.9800
C17 H17H 0.9800
C17 H17I 0.9800
C24 C25 1.3900
C24 C29 1.3900
C24 H24 0.9500
C25 C26 1.3900
C25 H25 0.9500
C26 C27 1.3900
C26 H26 0.9500
C27 C28 1.3900
C27 H27 0.9500
C28 C29 1.3900
C28 H28 0.9500
C29 H29 0.9500

loop_
_geom_torsion_atom_site_label_1
_geom_torsion_atom_site_label_2
_geom_torsion_atom_site_label_3
_geom_torsion_atom_site_label_4
_geom_torsion
C6A C1A C2A C3A 1.3(4)
C13A C1A C2A C3A -177.5(3)
C1A C2A C3A C4A -0.8(4)
C1A C2A C3A Au1A 172.5(2)
C2A C3A C4A C5A -0.2(4)
Au1A C3A C4A C5A -173.3(2)
C3A C4A C5A C6A 0.7(4)
C4A C5A C6A C1A -0.2(4)
C4A C5A C6A C7A 177.5(3)
C2A C1A C6A C5A -0.7(4)
C13A C1A C6A C5A 178.3(3)
C2A C1A C6A C7A -179.0(3)
C13A C1A C6A C7A 0.0(3)
C5A C6A C7A C8A 0.7(5)
C1A C6A C7A C8A 178.6(3)
C5A C6A C7A C12A -177.9(3)
C1A C6A C7A C12A 0.0(3)
C12A C7A C8A C9A 0.6(4)
C6A C7A C8A C9A -177.8(3)
C7A C8A C9A C10A 1.1(4)
C8A C9A C10A C11A -1.9(4)
C8A C9A C10A C18A 174.6(3)
C9A C10A C11A C12A 0.9(4)
C18A C10A C11A C12A -175.7(3)
C10A C11A C12A C7A 0.8(5)
C10A C11A C12A C13A 177.5(3)
C8A C7A C12A C11A -1.6(4)
C6A C7A C12A C11A 177.2(3)
C8A C7A C12A C13A -178.9(3)
C6A C7A C12A C13A -0.1(3)
C11A C12A C13A C1A -176.9(3)
C7A C12A C13A C1A 0.1(3)
C11A C12A C13A C14A 64.5(5)
C7A C12A C13A C14A -118.5(3)
C11A C12A C13A C16A -59.2(4)
C7A C12A C13A C16A 117.8(3)
C2A C1A C13A C12A 178.8(3)
C6A C1A C13A C12A -0.1(3)
C2A C1A C13A C14A -61.6(4)
C6A C1A C13A C14A 119.4(3)
C2A C1A C13A C16A 61.6(4)
C6A C1A C13A C16A -117.4(3)
C12A C13A C14A C15A 55.5(4)
C1A C13A C14A C15A -57.1(4)
C16A C13A C14A C15A 179.2(3)
C12A C13A C16A C17A -46.8(4)
C1A C13A C16A C17A 64.7(4)
C14A C13A C16A C17A -171.7(3)
C19A N1A C18A C10A 178.3(2)
C19A N1A C18A S1A -0.3(3)
C9A C10A C18A N1A -145.7(3)
C11A C10A C18A N1A 30.8(4)
C9A C10A C18A S1A 32.8(4)
C11A C10A C18A S1A -150.6(2)
C24A S1A C18A N1A -0.4(2)
C24A S1A C18A C10A -179.0(2)
C18A N1A C19A C20A -177.7(3)
C18A N1A C19A C24A 1.0(3)
N1A C19A C20A C21A -179.8(3)
C24A C19A C20A C21A 1.5(5)
C19A C20A C21A C22A -0.7(6)
C20A C21A C22A C23A -0.2(6)
C21A C22A C23A C24A 0.3(5)
C22A C23A C24A C19A 0.5(5)
C22A C23A C24A S1A -178.2(3)
C20A C19A C24A C23A -1.4(4)
N1A C19A C24A C23A 179.8(3)
C20A C19A C24A S1A 177.5(2)
N1A C19A C24A S1A -1.3(3)
C18A S1A C24A C23A 179.7(3)
C18A S1A C24A C19A 0.9(2)
C26A N2A C25A N3A -1.2(3)
C28A N2A C25A N3A -178.8(2)
C26A N2A C25A Au1A 172.60(19)
C28A N2A C25A Au1A -5.0(4)
C27A N3A C25A N2A 1.2(3)
C40A N3A C25A N2A -177.5(2)
C27A N3A C25A Au1A -172.89(18)
C40A N3A C25A Au1A 8.4(3)
C25A N2A C26A C27A 0.8(3)
C28A N2A C26A C27A 178.4(2)
N2A C26A C27A N3A -0.1(3)
C25A N3A C27A C26A -0.7(3)
C40A N3A C27A C26A 178.0(2)
C25A N2A C28A C33A 88.1(3)
C26A N2A C28A C33A -89.2(3)
C25A N2A C28A C29A -92.4(3)
C26A N2A C28A C29A 90.3(3)
C33A C28A C29A C30A 0.9(4)
N2A C28A C29A C30A -178.6(3)
C33A C28A C29A C34A -177.6(3)
N2A C28A C29A C34A 2.9(4)
C28A C29A C30A C31A 0.1(5)
C34A C29A C30A C31A 178.7(3)
C29A C30A C31A C32A -1.1(5)
C30A C31A C32A C33A 1.1(5)
C29A C28A C33A C32A -0.9(4)
N2A C28A C33A C32A 178.6(2)
C29A C28A C33A C37A 179.6(3)
N2A C28A C33A C37A -0.9(4)
C31A C32A C33A C28A -0.1(4)
C31A C32A C33A C37A 179.4(3)
C28A C29A C34A C36A 105.5(4)
C30A C29A C34A C36A -72.9(4)
C28A C29A C34A C35A -129.3(3)
C30A C29A C34A C35A 52.3(4)
C28A C33A C37A C39A -123.7(3)
C32A C33A C37A C39A 56.9(4)
C28A C33A C37A C38A 111.8(3)
C32A C33A C37A C38A -67.7(4)
C25A N3A C40A C45A -81.2(3)
C27A N3A C40A C45A 100.3(3)
C25A N3A C40A C41A 99.3(3)
C27A N3A C40A C41A -79.2(3)
C45A C40A C41A C42A 2.7(4)
N3A C40A C41A C42A -177.9(2)
C45A C40A C41A C46A -178.0(3)
N3A C40A C41A C46A 1.5(4)
C40A C41A C42A C43A -0.8(4)
C46A C41A C42A C43A 179.8(3)
C41A C42A C43A C44A -1.5(5)
C42A C43A C44A C45A 2.2(5)
C41A C40A C45A C44A -2.1(4)
N3A C40A C45A C44A 178.5(2)
C41A C40A C45A C49A 176.5(3)
N3A C40A C45A C49A -2.9(4)
C43A C44A C45A C40A -0.4(4)
C43A C44A C45A C49A -179.0(3)
C42A C41A C46A C48A -38.2(4)
C40A C41A C46A C48A 142.5(3)
C42A C41A C46A C47A 88.1(4)
C40A C41A C46A C47A -91.2(4)
C40A C45A C49A C50A -119.9(3)
C44A C45A C49A C50A 58.7(4)
C40A C45A C49A C51A 119.1(3)
C44A C45A C49A C51A -62.4(4)
C6B C1B C2B C3B 0.7(4)
C13B C1B C2B C3B -179.2(3)
C1B C2B C3B C4B -1.9(4)
C1B C2B C3B Au1B 171.40(19)
C2B C3B C4B C5B 1.7(4)
Au1B C3B C4B C5B -171.7(2)
C3B C4B C5B C6B -0.3(4)
C4B C5B C6B C1B -0.9(4)
C4B C5B C6B C7B 178.3(3)
C2B C1B C6B C5B 0.7(4)
C13B C1B C6B C5B -179.3(2)
C2B C1B C6B C7B -178.6(2)
C13B C1B C6B C7B 1.3(3)
C5B C6B C7B C8B 0.2(5)
C1B C6B C7B C8B 179.5(3)
C5B C6B C7B C12B 179.2(3)
C1B C6B C7B C12B -1.5(3)
C12B C7B C8B C9B 0.5(4)
C6B C7B C8B C9B 179.4(3)
C7B C8B C9B C10B -2.1(4)
C8B C9B C10B C11B 2.9(4)
C8B C9B C10B C18B -177.0(2)
C9B C10B C11B C12B -2.0(4)
C18B C10B C11B C12B 178.0(2)
C10B C11B C12B C7B 0.3(4)
C10B C11B C12B C13B -179.5(3)
C8B C7B C12B C11B 0.5(4)
C6B C7B C12B C11B -178.7(2)
C8B C7B C12B C13B -179.7(2)
C6B C7B C12B C13B 1.1(3)
C11B C12B C13B C14B 59.3(4)
C7B C12B C13B C14B -120.5(3)
C11B C12B C13B C1B 179.4(3)
C7B C12B C13B C1B -0.4(3)
C11B C12B C13B C16B -61.2(4)
C7B C12B C13B C16B 119.0(3)
C2B C1B C13B C12B 179.3(3)
C6B C1B C13B C12B -0.6(3)
C2B C1B C13B C14B -59.6(4)
C6B C1B C13B C14B 120.5(3)
C2B C1B C13B C16B 60.7(4)
C6B C1B C13B C16B -119.2(3)
C12B C13B C14B C15B 57.1(4)
C1B C13B C14B C15B -56.3(4)
C16B C13B C14B C15B -179.8(3)
C12B C13B C16B C17B -47.3(3)
C14B C13B C16B C17B -171.7(3)
C1B C13B C16B C17B 65.0(3)
C19B N1B C18B C10B -176.5(2)
C19B N1B C18B S1B 0.1(3)
C9B C10B C18B N1B -160.2(3)
C11B C10B C18B N1B 19.9(4)
C9B C10B C18B S1B 23.4(4)
C11B C10B C18B S1B -156.6(2)
C24B S1B C18B N1B -0.2(2)
C24B S1B C18B C10B 176.5(2)
C18B N1B C19B C20B 179.4(3)
C18B N1B C19B C24B 0.1(3)
N1B C19B C20B C21B -177.1(3)
C24B C19B C20B C21B 2.1(5)
C19B C20B C21B C22B -1.1(5)
C20B C21B C22B C23B -0.3(5)
C21B C22B C23B C24B 0.7(5)
C22B C23B C24B C19B 0.4(4)
C22B C23B C24B S1B 177.7(3)
N1B C19B C24B C23B 177.5(3)
C20B C19B C24B C23B -1.8(4)
N1B C19B C24B S1B -0.3(3)
C20B C19B C24B S1B -179.6(2)
C18B S1B C24B C23B -177.3(3)
C18B S1B C24B C19B 0.2(2)
C26B N2B C25B N3B 0.4(3)
C28B N2B C25B N3B 174.5(2)
C26B N2B C25B Au1B -173.82(19)
C28B N2B C25B Au1B 0.2(3)
C27B N3B C25B N2B -0.5(3)
C40B N3B C25B N2B -176.7(3)
C27B N3B C25B Au1B 173.6(2)
C40B N3B C25B Au1B -2.6(4)
C25B N2B C26B C27B -0.2(3)
C28B N2B C26B C27B -174.3(2)
N2B C26B C27B N3B -0.1(3)
C25B N3B C27B C26B 0.4(3)
C40B N3B C27B C26B 176.6(3)
C25B N2B C28B C33B -78.2(3)
C26B N2B C28B C33B 95.1(3)
C25B N2B C28B C29B 103.5(3)
C26B N2B C28B C29B -83.2(3)
C33B C28B C29B C30B 2.3(4)
N2B C28B C29B C30B -179.5(2)
C33B C28B C29B C34B -177.2(2)
N2B C28B C29B C34B 1.1(3)
C28B C29B C30B C31B -0.5(4)
C34B C29B C30B C31B 179.0(2)
C29B C30B C31B C32B -1.5(4)
C30B C31B C32B C33B 1.7(4)
C29B C28B C33B C32B -2.0(4)
N2B C28B C33B C32B 179.7(2)
C29B C28B C33B C37B 175.9(2)
N2B C28B C33B C37B -2.3(3)
C31B C32B C33B C28B 0.0(4)
C31B C32B C33B C37B -178.1(3)
C30B C29B C34B C36B 99.1(3)
C28B C29B C34B C36B -81.5(3)
C30B C29B C34B C35B -26.0(4)
C28B C29B C34B C35B 153.4(3)
C28B C33B C37B C39B -113.1(3)
C32B C33B C37B C39B 64.8(4)
C28B C33B C37B C38B 123.2(3)
C32B C33B C37B C38B -58.9(3)
C25B N3B C40B C41B 78.4(4)
C27B N3B C40B C41B -97.4(3)
C25B N3B C40B C45B -103.1(3)
C27B N3B C40B C45B 81.2(4)
C45B C40B C41B C42B -3.7(4)
N3B C40B C41B C42B 174.7(2)
C45B C40B C41B C46B 177.3(3)
N3B C40B C41B C46B -4.3(4)
C40B C41B C42B C43B 0.3(5)
C46B C41B C42B C43B 179.3(3)
C41B C42B C43B C44B 2.2(5)
C42B C43B C44B C45B -1.5(5)
C41B C40B C45B C44B 4.4(4)
N3B C40B C45B C44B -174.1(3)
C41B C40B C45B C49B -173.0(3)
N3B C40B C45B C49B 8.5(4)
C43B C44B C45B C40B -1.7(5)
C43B C44B C45B C49B 175.8(3)
C40B C41B C46B C47B 98.8(4)
C42B C41B C46B C47B -80.2(5)
C40B C41B C46B C48B -133.3(4)
C42B C41B C46B C48B 47.8(5)
C40B C45B C49B C50B -146.6(3)
C44B C45B C49B C50B 36.1(5)
C40B C45B C49B C51B 89.6(4)
C44B C45B C49B C51B -87.7(4)
C6 C1 C2 C3 -4.1(8)
C1 C2 C3 C4 4.2(9)
C2 C3 C4 C5 -2.0(9)
C3 C4 C5 C6 -0.5(8)
C2 C1 C6 C5 1.6(8)
C4 C5 C6 C1 0.6(8)
C12 C7 C8 C9 -0.1(14)
C7 C8 C9 C10 2.7(13)
C8 C9 C10 C11 -4.2(11)
C9 C10 C11 C12 3.1(11)
C8 C7 C12 C11 -1.1(14)
C10 C11 C12 C7 -0.4(12)
C23 C18 C19 C20 0.0
C18 C19 C20 C21 0.0
C19 C20 C21 C22 0.0
C20 C21 C22 C23 0.0
C21 C22 C23 C18 0.0
C19 C18 C23 C22 0.0
C13 C14 C15 C16 178.0(7)
C14 C15 C16 C17 -179.1(7)
C29 C24 C25 C26 0.0
C24 C25 C26 C27 0.0
C25 C26 C27 C28 0.0
C26 C27 C28 C29 0.0
C27 C28 C29 C24 0.0
C25 C24 C29 C28 0.0
